data_2204739
loop_
_publ_author_name
'Christopher C. Harding'
'Howard Shallard-Brown'
'David J. Watkin'
'Raquel Soengas'
'George W. J. Fleet'

_publ_section_title
3-Azido-3-deoxy-2,2':5,6-di-<i>O</i>-isopropylidene-2-<i>C</i>-hydroxmethyl-<small>D</small>-gulono-1,4-lactone
_journal_issue 12
_journal_name_full 'Acta Crystallographica Section E'
_journal_page_first o2334
_journal_page_last o2336
_journal_paper_doi 10.1107/S1600536804029113
_journal_volume 60
_journal_year 2004
_chemical_formula_iupac 'C13 H19 N3 O6'
_chemical_formula_moiety 'C13 H19 N3 O6'
_chemical_formula_sum 'C13 H19 N3 O6'
_chemical_formula_weight 313.31
_chemical_name_systematic
;
3-Azido-3-deoxy-2,2':5,6-di-O-isopropylidene-2-C-hydroxmethyl-D-
gulono-1,4-lactone
;
_space_group_IT_number 4
_symmetry_cell_setting monoclinic
_symmetry_space_group_name_Hall 'P 2yb'
_symmetry_space_group_name_H-M 'P 1 21 1'
_atom_sites_solution_hydrogens geom
_atom_sites_solution_primary direct
_cell_angle_alpha 90
_cell_angle_beta 106.9659(11)
_cell_angle_gamma 90
_cell_formula_units_Z 2
_cell_length_a 8.7755(2)
_cell_length_b 7.6452(2)
_cell_length_c 12.2232(3)
_cell_measurement_reflns_used 1734
_cell_measurement_temperature 120
_cell_measurement_theta_max 27
_cell_measurement_theta_min 5
_cell_volume 784.37(3)
_computing_cell_refinement DENZO/SCALEPACK
_computing_data_collection 'COLLECT (Nonius, 1997--2001)'
_computing_data_reduction 'DENZO/SCALEPACK (Otwinowski & Minor, 1997)'
_computing_molecular_graphics 'CAMERON (Watkin et al 1996)'
_computing_publication_material 'CRYSTALS '
_computing_structure_refinement 'CRYSTALS (Betteridge et al 2003)'
_computing_structure_solution 'User-defined structure solution (reference?)'
_diffrn_ambient_temperature 120
_diffrn_measured_fraction_theta_full 0.979
_diffrn_measured_fraction_theta_max 0.961
_diffrn_measurement_device_type 'Nonius KappaCCD'
_diffrn_measurement_method \w
_diffrn_radiation_monochromator graphite
_diffrn_radiation_type 'Mo K\a'
_diffrn_radiation_wavelength 0.71073
_diffrn_reflns_av_R_equivalents 0.015
_diffrn_reflns_limit_h_max 11
_diffrn_reflns_limit_h_min -11
_diffrn_reflns_limit_k_max 9
_diffrn_reflns_limit_k_min -9
_diffrn_reflns_limit_l_max 15
_diffrn_reflns_limit_l_min -15
_diffrn_reflns_number 3320
_diffrn_reflns_theta_full 25.058
_diffrn_reflns_theta_max 27.536
_diffrn_reflns_theta_min 5.232
_diffrn_standards_number 0
_exptl_absorpt_coefficient_mu 0.106
_exptl_absorpt_correction_T_max 0.99
_exptl_absorpt_correction_T_min 0.98
_exptl_absorpt_correction_type multi-scan
_exptl_absorpt_process_details 'DENZO/SCALEPACK (Otwinowski & Minor, 1997)'
_exptl_crystal_colour colourless
_exptl_crystal_density_diffrn 1.326
_exptl_crystal_description plate
_exptl_crystal_F_000 332
_exptl_crystal_size_max 0.30
_exptl_crystal_size_mid 0.20
_exptl_crystal_size_min 0.10
_refine_diff_density_max 0.65
_refine_diff_density_min -0.42
_refine_ls_extinction_coef 30E1(5)
_refine_ls_extinction_method 'Larson 1970 Crystallographic Computing eq 22'
_refine_ls_goodness_of_fit_ref 0.9324
_refine_ls_hydrogen_treatment constr
_refine_ls_matrix_type full
_refine_ls_number_parameters 200
_refine_ls_number_reflns 1866
_refine_ls_number_restraints 1
_refine_ls_R_factor_all 0.0518
_refine_ls_R_factor_gt 0.0448
_refine_ls_shift/su_max 0.000326
_refine_ls_structure_factor_coef Fsqd
_refine_ls_weighting_details
;
Method: SHELXL97 (Sheldrick, 1997);
w = 1/[\s^2^(f)+(0.0522p)^2^+0.571p], where p = [max(F~0~^2^,0)+2F~c~^2^]/3
;
_refine_ls_weighting_scheme calc
_refine_ls_wR_factor_all 0.1085
_refine_ls_wR_factor_gt 0.1051
_refine_ls_wR_factor_ref 0.1085
_reflns_number_gt 1655
_reflns_number_total 1869
_reflns_threshold_expression I>2\s(I)
_cod_data_source_file lh6302.cif
_cod_data_source_block 4
_cod_original_sg_symbol_H-M 'P 21 '
_cod_database_code 2204739
_cod_database_fobs_code 2204739

loop_
_symmetry_equiv_pos_as_xyz
x,y,z
-x,y+1/2,-z

loop_
_atom_site_label
_atom_site_fract_x
_atom_site_fract_y
_atom_site_fract_z
_atom_site_U_iso_or_equiv
_atom_site_adp_type
_atom_site_occupancy
_atom_site_type_symbol
C1 0.8173(3) 0.1205(4) 0.8704(2) 0.0207 Uani 1.0000 C
C2 0.8728(3) 0.0356(4) 0.9895(2) 0.0197 Uani 1.0000 C
C3 0.7808(3) 0.1387(4) 1.0574(2) 0.0214 Uani 1.0000 C
C4 0.8684(3) 0.1553(4) 1.1835(2) 0.0253 Uani 1.0000 C
O5 0.8788(3) -0.0165(3) 1.22982(16) 0.0306 Uani 1.0000 O
C6 0.8328(4) -0.0098(5) 1.3330(3) 0.0349 Uani 1.0000 C
O7 0.7463(5) 0.1409(5) 1.3271(3) 0.0777 Uani 1.0000 O
C8 0.7788(4) 0.2612(4) 1.2524(3) 0.0345 Uani 1.0000 C
C9 0.9801(6) 0.0021(9) 1.4333(3) 0.0762 Uani 1.0000 C
C10 0.7390(8) -0.1702(9) 1.3373(5) 0.0891 Uani 1.0000 C
O11 0.7642(2) 0.3122(3) 1.00698(16) 0.0251 Uani 1.0000 O
C12 0.7805(3) 0.3076(4) 0.8996(2) 0.0234 Uani 1.0000 C
O13 0.7649(3) 0.4350(3) 0.84141(18) 0.0315 Uani 1.0000 O
N14 0.8584(3) -0.1555(3) 0.9887(2) 0.0219 Uani 1.0000 N
N15 0.7245(3) -0.2124(4) 0.9845(2) 0.0267 Uani 1.0000 N
N16 0.6106(4) -0.2828(4) 0.9831(3) 0.0454 Uani 1.0000 N
O17 0.6748(2) 0.0412(3) 0.80306(15) 0.0223 Uani 1.0000 O
C18 0.6968(3) -0.0131(4) 0.6948(2) 0.0246 Uani 1.0000 C
O19 0.8643(2) -0.0228(3) 0.71573(16) 0.0250 Uani 1.0000 O
C20 0.9322(3) 0.1103(4) 0.7966(2) 0.0252 Uani 1.0000 C
C21 0.6301(4) -0.1943(5) 0.6674(3) 0.0338 Uani 1.0000 C
C22 0.6235(4) 0.1233(5) 0.6046(3) 0.0408 Uani 1.0000 C
H21 0.9848 0.0640 1.0229 0.0240 Uiso 1.0000 H
H31 0.6712 0.0884 1.0445 0.0251 Uiso 1.0000 H
H41 0.9753 0.2039 1.1948 0.0304 Uiso 1.0000 H
H81 0.8497 0.3528 1.2967 0.0438 Uiso 1.0000 H
H82 0.6789 0.3123 1.2055 0.0432 Uiso 1.0000 H
H91 0.9408 0.0093 1.5009 0.0912 Uiso 1.0000 H
H92 1.0438 -0.1057 1.4370 0.0913 Uiso 1.0000 H
H93 1.0444 0.1073 1.4251 0.0920 Uiso 1.0000 H
H101 0.7105 -0.1659 1.4094 0.1170 Uiso 1.0000 H
H102 0.8053 -0.2750 1.3328 0.1173 Uiso 1.0000 H
H103 0.6413 -0.1563 1.2703 0.1167 Uiso 1.0000 H
H201 1.0400 0.0778 0.8411 0.0321 Uiso 1.0000 H
H202 0.9326 0.2218 0.7573 0.0317 Uiso 1.0000 H
H211 0.6543 -0.2349 0.5979 0.0399 Uiso 1.0000 H
H212 0.6785 -0.2742 0.7300 0.0403 Uiso 1.0000 H
H213 0.5151 -0.1924 0.6528 0.0409 Uiso 1.0000 H
H221 0.6405 0.1021 0.5300 0.0487 Uiso 1.0000 H
H222 0.6603 0.2431 0.6279 0.0489 Uiso 1.0000 H
H223 0.5076 0.1206 0.5922 0.0491 Uiso 1.0000 H

loop_
_atom_site_aniso_label
_atom_site_aniso_U_11
_atom_site_aniso_U_22
_atom_site_aniso_U_33
_atom_site_aniso_U_12
_atom_site_aniso_U_13
_atom_site_aniso_U_23
C1 0.0206(13) 0.0191(13) 0.0222(12) -0.0012(11) 0.0061(10) -0.0002(11)
C2 0.0206(13) 0.0182(13) 0.0199(12) -0.0019(11) 0.0051(10) -0.0009(10)
C3 0.0215(13) 0.0186(15) 0.0256(13) 0.0009(11) 0.0090(10) -0.0002(11)
C4 0.0289(15) 0.0252(16) 0.0223(12) -0.0017(12) 0.0084(11) -0.0032(12)
O5 0.0445(12) 0.0282(11) 0.0235(9) 0.0034(10) 0.0166(9) 0.0017(9)
C6 0.0495(19) 0.0342(17) 0.0279(14) -0.0014(17) 0.0220(13) 0.0011(14)
O7 0.118(3) 0.069(2) 0.080(2) 0.051(2) 0.082(2) 0.0350(19)
C8 0.0481(19) 0.0326(18) 0.0262(14) 0.0028(15) 0.0161(14) -0.0044(13)
C9 0.086(3) 0.109(5) 0.0317(18) 0.019(4) 0.013(2) -0.001(3)
C10 0.120(5) 0.089(5) 0.080(4) -0.047(4) 0.064(4) -0.009(3)
O11 0.0307(11) 0.0208(11) 0.0253(9) 0.0038(9) 0.0106(8) -0.0001(8)
C12 0.0244(14) 0.0229(15) 0.0225(12) -0.0005(12) 0.0063(10) -0.0013(12)
O13 0.0395(12) 0.0238(11) 0.0315(11) 0.0066(10) 0.0106(9) 0.0059(9)
N14 0.0187(12) 0.0206(12) 0.0266(11) -0.0017(10) 0.0069(9) -0.0019(10)
N15 0.0279(13) 0.0217(12) 0.0320(13) 0.0018(11) 0.0109(10) -0.0010(10)
N16 0.0334(15) 0.0299(16) 0.078(2) -0.0116(13) 0.0236(15) -0.0071(16)
O17 0.0209(9) 0.0272(11) 0.0189(8) -0.0018(8) 0.0057(7) -0.0032(8)
C18 0.0245(13) 0.0301(15) 0.0186(11) 0.0025(13) 0.0053(10) -0.0021(12)
O19 0.0254(10) 0.0270(11) 0.0236(9) 0.0018(9) 0.0089(7) -0.0026(8)
C20 0.0287(14) 0.0239(14) 0.0259(13) -0.0041(13) 0.0125(11) -0.0043(12)
C21 0.0341(16) 0.0377(19) 0.0289(14) -0.0073(15) 0.0084(12) -0.0114(14)
C22 0.0436(18) 0.054(2) 0.0262(14) 0.0194(18) 0.0116(13) 0.0104(15)

loop_
_atom_type_symbol
_atom_type_scat_dispersion_real
_atom_type_scat_dispersion_imag
_atom_type_scat_source
C 0.0033 0.0016 'International Tables Vol C 4.2.6.8 and 6.1.1.4'
H 0.0000 0.0000 'International Tables Vol C 4.2.6.8 and 6.1.1.4'
N 0.0061 0.0033 'International Tables Vol C 4.2.6.8 and 6.1.1.4'
O 0.0106 0.0060 'International Tables Vol C 4.2.6.8 and 6.1.1.4'

loop_
_geom_angle_atom_site_label_1
_geom_angle_atom_site_label_2
_geom_angle_atom_site_label_3
_geom_angle
_geom_angle_publ_flag
C2 C1 C12 101.8(2) no
C2 C1 O17 110.6(2) no
C12 C1 O17 109.0(2) no
C2 C1 C20 116.9(2) no
C12 C1 C20 113.8(2) no
O17 C1 C20 104.8(2) no
C1 C2 C3 102.9(2) no
C1 C2 N14 114.3(2) no
C3 C2 N14 117.3(2) no
C1 C2 H21 107.763 no
C3 C2 H21 106.585 no
N14 C2 H21 107.444 no
C2 C3 C4 113.8(2) no
C2 C3 O11 104.1(2) no
C4 C3 O11 108.3(2) no
C2 C3 H31 110.457 no
C4 C3 H31 111.708 no
O11 C3 H31 108.048 no
C3 C4 O5 106.4(2) no
C3 C4 C8 114.4(2) no
O5 C4 C8 104.6(2) no
C3 C4 H41 110.832 no
O5 C4 H41 110.245 no
C8 C4 H41 110.109 no
C4 O5 C6 108.4(2) no
O5 C6 O7 106.2(3) no
O5 C6 C9 108.9(3) no
O7 C6 C9 108.9(4) no
O5 C6 C10 107.6(3) no
O7 C6 C10 113.0(4) no
C9 C6 C10 112.0(4) no
C6 O7 C8 112.1(2) no
C4 C8 O7 104.4(3) no
C4 C8 H81 109.437 no
O7 C8 H81 109.119 no
C4 C8 H82 113.777 no
O7 C8 H82 109.278 no
H81 C8 H82 110.606 no
C6 C9 H91 105.028 no
C6 C9 H92 109.043 no
H91 C9 H92 109.895 no
C6 C9 H93 109.937 no
H91 C9 H93 112.584 no
H92 C9 H93 110.192 no
C6 C10 H101 107.044 no
C6 C10 H102 108.749 no
H101 C10 H102 112.303 no
C6 C10 H103 103.516 no
H101 C10 H103 110.346 no
H102 C10 H103 114.253 no
C3 O11 C12 111.1(2) no
C1 C12 O11 109.7(2) no
C1 C12 O13 128.4(2) no
O11 C12 O13 121.9(3) no
C2 N14 N15 115.4(2) no
N14 N15 N16 172.0(3) no
C1 O17 C18 108.8(2) no
O17 C18 O19 104.9(2) no
O17 C18 C21 108.6(2) no
O19 C18 C21 107.9(2) no
O17 C18 C22 109.0(2) no
O19 C18 C22 111.4(2) no
C21 C18 C22 114.6(3) no
C18 O19 C20 106.8(2) no
C1 C20 O19 103.3(2) no
C1 C20 H201 112.385 no
O19 C20 H201 110.314 no
C1 C20 H202 109.886 no
O19 C20 H202 110.026 no
H201 C20 H202 110.659 no
C18 C21 H211 108.339 no
C18 C21 H212 110.490 no
H211 C21 H212 109.050 no
C18 C21 H213 110.056 no
H211 C21 H213 108.699 no
H212 C21 H213 110.158 no
C18 C22 H221 114.558 no
C18 C22 H222 113.225 no
H221 C22 H222 107.285 no
C18 C22 H223 107.279 no
H221 C22 H223 106.580 no
H222 C22 H223 107.508 no

loop_
_geom_bond_atom_site_label_1
_geom_bond_atom_site_label_2
_geom_bond_distance
_geom_bond_publ_flag
C1 C2 1.538(4) no
C1 C12 1.531(4) no
C1 O17 1.417(3) no
C1 C20 1.539(3) no
C2 C3 1.533(4) no
C2 N14 1.466(4) no
C2 H21 0.973 no
C3 C4 1.514(4) no
C3 O11 1.452(3) no
C3 H31 1.005 no
C4 O5 1.423(4) no
C4 C8 1.538(4) no
C4 H41 0.981 no
O5 C6 1.433(3) yes
C6 O7 1.370(5) yes
C6 C9 1.503(6) yes
C6 C10 1.486(7) yes
O7 C8 1.384(4) yes
C8 H81 0.987 no
C8 H82 0.979 no
C9 H91 0.985 no
C9 H92 0.989 no
C9 H93 1.004 no
C10 H101 0.984 no
C10 H102 1.001 no
C10 H103 1.004 no
O11 C12 1.362(3) no
C12 O13 1.190(4) no
N14 N15 1.240(3) no
N15 N16 1.131(4) no
O17 C18 1.452(3) no
C18 O19 1.419(3) no
C18 C21 1.504(5) no
C18 C22 1.518(4) no
O19 C20 1.422(3) no
C20 H201 0.976 no
C20 H202 0.979 no
C21 H211 0.984 no
C21 H212 0.974 no
C21 H213 0.973 no
C22 H221 0.980 no
C22 H222 0.985 no
C22 H223 0.984 no

loop_
_cod_related_entry_id
_cod_related_entry_database
_cod_related_entry_code
1 ChemSpider 21173819
